data_2310553
loop_
_publ_author_name
'Cruickshank, D.W.J.'

_publ_section_title
;
 Refinements of structures containing bonds between Si, P, S or Cl and O
 or N. III. Na5 P3 O10, phase II
;
_journal_name_full 'Acta Crystallographica (1,1948-23,1967)'
_journal_page_first 674
_journal_page_last 675
_journal_volume 17
_journal_year 1964
_chemical_formula_sum 'Na5 O10 P3'
_chemical_name_systematic 'Na5 (P3 O10)'
_space_group_IT_number 15
_symmetry_space_group_name_Hall '-C 2yc'
_symmetry_space_group_name_H-M 'C 1 2/c 1'
_cell_angle_alpha 90
_cell_angle_beta 93
_cell_angle_gamma 90
_cell_formula_units_Z 4
_cell_length_a 16
_cell_length_b 5.24
_cell_length_c 11.25
_cell_volume 941.907
_citation_journal_id_ASTM ACCRA9
_cod_data_source_file Cruickshank_ACCRA9_1964_147.cif
_cod_data_source_block Na5O10P3
_cod_original_cell_volume 941.9073
_cod_database_code 2310553

loop_
_symmetry_equiv_pos_as_xyz
x,y,z
-x,y,-z+1/2
-x,-y,-z
x,-y,z-1/2
x+1/2,y+1/2,z
-x+1/2,y+1/2,-z+1/2
-x+1/2,-y+1/2,-z
x+1/2,-y+1/2,z-1/2

loop_
_atom_site_label
_atom_site_type_symbol
_atom_site_fract_x
_atom_site_fract_y
_atom_site_fract_z
_atom_site_occupancy
_atom_site_U_iso_or_equiv
O2 O-2 0.0671 0.1057 0.3067 1 0.0
Na2 Na+1 0.0395 0.7397 0.4612 1 0.0
O3 O-2 0.1503 0.4792 0.3946 1 0.0
P2 P+5 0.1458 0.1958 0.4004 1 0.0
P1 P+5 0 0.3053 0.25 1 0.0
Na1 Na+1 0.25 0.75 0.5 1 0.0
O1 O-2 0.0377 0.4552 0.1539 1 0.0
Na3 Na+1 0.1611 0.7328 0.2072 1 0.0
O5 O-2 0.1201 0.0893 0.5179 1 0.0
O4 O-2 0.2171 0.0513 0.3487 1 0.0
